data_7128988
loop_
_publ_author_name
'Liang, Qiuming'
'Hayashi, Kasumi'
'li, Longfei longfei'
'Song, Datong'

_publ_section_title
;
 Dioxygenation of unprotected mesoionic N&#x2011;heterocyclic olefins
;
_journal_name_full 'Chemical Communications'
_journal_paper_doi 10.1039/D1CC04695K
_journal_year 2021
_chemical_formula_sum 'C24 H21 N3 O'
_chemical_formula_weight 367.44
_space_group_crystal_system orthorhombic
_space_group_IT_number 61
_space_group_name_Hall '-P 2ac 2ab'
_space_group_name_H-M_alt 'P b c a'
_atom_sites_solution_hydrogens geom
_audit_creation_method SHELXL-2016/6
_audit_update_record
;
2021-08-19 deposited with the CCDC.	2021-09-22 downloaded from the CCDC.
;
_cell_angle_alpha 90
_cell_angle_beta 90
_cell_angle_gamma 90
_cell_formula_units_Z 8
_cell_length_a 19.077(7)
_cell_length_b 8.652(3)
_cell_length_c 23.320(8)
_cell_measurement_reflns_used 122528
_cell_measurement_temperature 150(2)
_cell_measurement_theta_max 27.876
_cell_measurement_theta_min 3.120
_cell_volume 3849(2)
_computing_structure_refinement 'SHELXL-2016/6 (Sheldrick, 2016)'
_diffrn_ambient_temperature 150(2)
_diffrn_measured_fraction_theta_full 0.997
_diffrn_measured_fraction_theta_max 0.974
_diffrn_measurement_device_type 'Bruker Kappa Photon II'
_diffrn_measurement_method 'omega and phi scans'
_diffrn_radiation_type MoK\a
_diffrn_radiation_wavelength 0.71073
_diffrn_reflns_av_R_equivalents 0.1451
_diffrn_reflns_av_unetI/netI 0.0751
_diffrn_reflns_Laue_measured_fraction_full 0.997
_diffrn_reflns_Laue_measured_fraction_max 0.974
_diffrn_reflns_limit_h_max 24
_diffrn_reflns_limit_h_min -24
_diffrn_reflns_limit_k_max 11
_diffrn_reflns_limit_k_min -11
_diffrn_reflns_limit_l_max 24
_diffrn_reflns_limit_l_min -30
_diffrn_reflns_number 122528
_diffrn_reflns_point_group_measured_fraction_full 0.997
_diffrn_reflns_point_group_measured_fraction_max 0.974
_diffrn_reflns_theta_full 25.242
_diffrn_reflns_theta_max 27.876
_diffrn_reflns_theta_min 3.120
_exptl_absorpt_coefficient_mu 0.079
_exptl_absorpt_correction_T_max 0.7193
_exptl_absorpt_correction_T_min 0.6690
_exptl_absorpt_correction_type multi-scan
_exptl_absorpt_process_details
;
 SADABS 2016/2: Krause, L., Herbst-Irmer, R., Sheldrick G.M. & Stalke D.,
 J. Appl. Cryst. 48 (2015) 3-10
;
_exptl_crystal_colour colorless
_exptl_crystal_density_diffrn 1.268
_exptl_crystal_description plate
_exptl_crystal_F_000 1552
_exptl_crystal_size_max 0.4
_exptl_crystal_size_mid 0.2
_exptl_crystal_size_min 0.05
_refine_diff_density_max 0.303
_refine_diff_density_min -0.260
_refine_diff_density_rms 0.067
_refine_ls_extinction_coef 0.0107(10)
_refine_ls_extinction_expression Fc^*^=kFc[1+0.001xFc^2^\l^3^/sin(2\q)]^-1/4^
_refine_ls_extinction_method 'SHELXL-2016/6 (Sheldrick 2016)'
_refine_ls_goodness_of_fit_ref 1.049
_refine_ls_hydrogen_treatment constr
_refine_ls_matrix_type full
_refine_ls_number_parameters 257
_refine_ls_number_reflns 4477
_refine_ls_number_restraints 0
_refine_ls_restrained_S_all 1.049
_refine_ls_R_factor_all 0.0995
_refine_ls_R_factor_gt 0.0610
_refine_ls_shift/su_max 0.000
_refine_ls_shift/su_mean 0.000
_refine_ls_structure_factor_coef Fsqd
_refine_ls_weighting_details 'w=1/[\s^2^(Fo^2^)+(0.0546P)^2^+2.2425P] where P=(Fo^2^+2Fc^2^)/3'
_refine_ls_weighting_scheme calc
_refine_ls_wR_factor_gt 0.1303
_refine_ls_wR_factor_ref 0.1456
_reflns_Friedel_coverage 0.000
_reflns_number_gt 3104
_reflns_number_total 4477
_reflns_threshold_expression 'I > 2\s(I)'
_cod_data_source_file d1cc04695k2.cif
_cod_data_source_block wl520a
_cod_database_code 7128988
_shelx_shelxl_version_number 2016/6
_shelx_space_group_comment
;
The symmetry employed for this shelxl refinement is uniquely defined
by the following loop, which should always be used as a source of
symmetry information in preference to the above space-group names.
They are only intended as comments.
;

loop_
_space_group_symop_operation_xyz
'x, y, z'
'-x+1/2, -y, z+1/2'
'-x, y+1/2, -z+1/2'
'x+1/2, -y+1/2, -z'
'-x, -y, -z'
'x-1/2, y, -z-1/2'
'x, -y-1/2, z-1/2'
'-x-1/2, y-1/2, z'

loop_
_atom_site_label
_atom_site_type_symbol
_atom_site_fract_x
_atom_site_fract_y
_atom_site_fract_z
_atom_site_U_iso_or_equiv
_atom_site_adp_type
_atom_site_occupancy
_atom_site_site_symmetry_order
_atom_site_calc_flag
_atom_site_refinement_flags_posn
_atom_site_refinement_flags_adp
_atom_site_refinement_flags_occupancy
_atom_site_disorder_assembly
_atom_site_disorder_group
O1 O 0.12706(8) 0.25912(17) 0.04959(6) 0.0348(4) Uani 1 1 d . . . . .
N1 N 0.00157(9) 0.3213(2) 0.15700(7) 0.0275(4) Uani 1 1 d . . . . .
C1 C 0.13652(10) 0.1843(2) 0.20146(9) 0.0281(5) Uani 1 1 d . . . . .
H1 H 0.108771 0.267265 0.215450 0.034 Uiso 1 1 calc R U . . .
N2 N -0.04311(9) 0.43311(19) 0.16336(7) 0.0265(4) Uani 1 1 d . . . . .
C2 C 0.17323(11) 0.0920(3) 0.23937(9) 0.0318(5) Uani 1 1 d . . . . .
H2 H 0.171112 0.112646 0.279344 0.038 Uiso 1 1 calc R U . . .
N3 N -0.02292(8) 0.55059(18) 0.12816(7) 0.0219(4) Uani 1 1 d . . . . .
C3 C 0.21290(11) -0.0299(3) 0.21947(9) 0.0321(5) Uani 1 1 d . . . . .
H3 H 0.238125 -0.092868 0.245695 0.039 Uiso 1 1 calc R U . . .
C4 C 0.21599(11) -0.0605(3) 0.16117(10) 0.0325(5) Uani 1 1 d . . . . .
H4 H 0.242812 -0.145359 0.147493 0.039 Uiso 1 1 calc R U . . .
C5 C 0.18015(10) 0.0321(2) 0.12302(9) 0.0266(5) Uani 1 1 d . . . . .
H5 H 0.182781 0.011410 0.083075 0.032 Uiso 1 1 calc R U . . .
C6 C 0.14018(10) 0.1556(2) 0.14263(8) 0.0230(4) Uani 1 1 d . . . . .
C7 C 0.10713(10) 0.2588(2) 0.09940(9) 0.0242(4) Uani 1 1 d . . . . .
C8 C 0.05076(10) 0.3650(2) 0.11767(8) 0.0232(4) Uani 1 1 d . . . . .
C9 C 0.03578(10) 0.5123(2) 0.09864(8) 0.0216(4) Uani 1 1 d . . . . .
C10 C 0.07209(10) 0.6174(2) 0.05911(8) 0.0225(4) Uani 1 1 d . . . . .
C11 C 0.14487(10) 0.6264(2) 0.06101(8) 0.0256(4) Uani 1 1 d . . . . .
H11 H 0.170237 0.564031 0.087344 0.031 Uiso 1 1 calc R U . . .
C12 C 0.18044(11) 0.7254(2) 0.02486(9) 0.0289(5) Uani 1 1 d . . . . .
H12 H 0.230175 0.730112 0.026022 0.035 Uiso 1 1 calc R U . . .
C13 C 0.14381(12) 0.8176(3) -0.01296(9) 0.0333(5) Uani 1 1 d . . . . .
H13 H 0.168345 0.886817 -0.037405 0.040 Uiso 1 1 calc R U . . .
C14 C 0.07167(12) 0.8097(3) -0.01538(9) 0.0333(5) Uani 1 1 d . . . . .
H14 H 0.046671 0.872843 -0.041684 0.040 Uiso 1 1 calc R U . . .
C15 C 0.03563(11) 0.7099(2) 0.02035(8) 0.0281(5) Uani 1 1 d . . . . .
H15 H -0.014053 0.704514 0.018476 0.034 Uiso 1 1 calc R U . . .
C16 C -0.05771(10) 0.6975(2) 0.13453(8) 0.0210(4) Uani 1 1 d . . . . .
C17 C -0.02496(10) 0.8103(2) 0.16772(8) 0.0234(4) Uani 1 1 d . . . . .
C18 C -0.06090(10) 0.9476(2) 0.17648(8) 0.0254(4) Uani 1 1 d . . . . .
H18 H -0.039316 1.027355 0.198200 0.030 Uiso 1 1 calc R U . . .
C19 C -0.12753(11) 0.9715(2) 0.15438(8) 0.0256(4) Uani 1 1 d . . . . .
C20 C -0.15790(10) 0.8554(2) 0.12177(8) 0.0245(4) Uani 1 1 d . . . . .
H20 H -0.203416 0.871441 0.106360 0.029 Uiso 1 1 calc R U . . .
C21 C -0.12395(10) 0.7161(2) 0.11086(8) 0.0221(4) Uani 1 1 d . . . . .
C22 C 0.04560(11) 0.7833(3) 0.19429(9) 0.0302(5) Uani 1 1 d . . . . .
H22A H 0.081831 0.788651 0.164568 0.045 Uiso 1 1 calc R U . . .
H22B H 0.046510 0.681043 0.212321 0.045 Uiso 1 1 calc R U . . .
H22C H 0.054560 0.862731 0.223356 0.045 Uiso 1 1 calc R U . . .
C23 C -0.16513(12) 1.1206(2) 0.16651(10) 0.0339(5) Uani 1 1 d . . . . .
H23A H -0.140830 1.205813 0.147228 0.051 Uiso 1 1 calc R U . . .
H23B H -0.165712 1.139393 0.207954 0.051 Uiso 1 1 calc R U . . .
H23C H -0.213363 1.113897 0.152274 0.051 Uiso 1 1 calc R U . . .
C24 C -0.15768(11) 0.5896(2) 0.07642(9) 0.0285(5) Uani 1 1 d . . . . .
H24A H -0.200687 0.628670 0.058611 0.043 Uiso 1 1 calc R U . . .
H24B H -0.169121 0.502636 0.101690 0.043 Uiso 1 1 calc R U . . .
H24C H -0.125216 0.554805 0.046512 0.043 Uiso 1 1 calc R U . . .

loop_
_atom_site_aniso_label
_atom_site_aniso_U_11
_atom_site_aniso_U_22
_atom_site_aniso_U_33
_atom_site_aniso_U_23
_atom_site_aniso_U_13
_atom_site_aniso_U_12
O1 0.0427(9) 0.0360(9) 0.0255(8) 0.0029(6) 0.0069(7) 0.0103(7)
N1 0.0255(9) 0.0242(9) 0.0330(10) 0.0039(7) 0.0040(7) 0.0028(7)
C1 0.0255(11) 0.0290(11) 0.0298(11) -0.0033(9) 0.0018(8) 0.0012(9)
N2 0.0261(9) 0.0206(9) 0.0327(9) 0.0059(7) 0.0062(7) 0.0002(7)
C2 0.0301(11) 0.0405(13) 0.0248(11) -0.0002(9) -0.0008(9) -0.0015(10)
N3 0.0219(8) 0.0207(8) 0.0231(8) 0.0029(7) 0.0027(7) -0.0010(7)
C3 0.0257(11) 0.0343(12) 0.0363(12) 0.0058(10) -0.0036(9) 0.0000(9)
C4 0.0263(11) 0.0298(12) 0.0416(13) -0.0022(10) -0.0003(9) 0.0054(9)
C5 0.0274(10) 0.0246(10) 0.0279(11) -0.0026(9) 0.0043(8) 0.0008(9)
C6 0.0209(10) 0.0203(9) 0.0278(10) -0.0005(8) 0.0020(8) -0.0017(8)
C7 0.0255(10) 0.0200(10) 0.0270(11) -0.0004(8) 0.0023(8) -0.0011(8)
C8 0.0239(10) 0.0223(10) 0.0235(10) 0.0014(8) 0.0012(8) 0.0012(8)
C9 0.0205(9) 0.0244(10) 0.0198(9) -0.0029(8) 0.0009(8) 0.0000(8)
C10 0.0276(10) 0.0205(10) 0.0194(9) -0.0012(8) 0.0021(8) 0.0004(8)
C11 0.0244(10) 0.0266(11) 0.0257(10) -0.0013(8) 0.0007(8) -0.0009(8)
C12 0.0274(10) 0.0321(11) 0.0273(11) -0.0033(9) 0.0045(9) -0.0042(9)
C13 0.0406(13) 0.0321(12) 0.0273(11) 0.0029(9) 0.0090(9) -0.0089(10)
C14 0.0397(13) 0.0347(12) 0.0254(11) 0.0078(9) 0.0013(9) 0.0032(10)
C15 0.0279(11) 0.0314(11) 0.0250(10) 0.0019(9) -0.0003(8) 0.0018(9)
C16 0.0226(9) 0.0194(10) 0.0209(9) 0.0025(8) 0.0040(8) 0.0001(8)
C17 0.0232(10) 0.0268(10) 0.0200(9) 0.0013(8) 0.0027(8) -0.0028(8)
C18 0.0289(11) 0.0229(10) 0.0244(10) -0.0024(8) 0.0041(8) -0.0046(8)
C19 0.0287(11) 0.0226(10) 0.0254(10) 0.0032(8) 0.0077(8) 0.0010(8)
C20 0.0225(10) 0.0249(10) 0.0262(10) 0.0050(8) 0.0007(8) 0.0017(8)
C21 0.0234(9) 0.0229(10) 0.0202(9) 0.0021(8) 0.0041(8) -0.0015(8)
C22 0.0260(11) 0.0347(12) 0.0298(11) -0.0019(9) -0.0046(9) -0.0018(9)
C23 0.0360(12) 0.0257(11) 0.0400(13) -0.0018(9) 0.0063(10) 0.0033(10)
C24 0.0249(10) 0.0294(11) 0.0311(11) -0.0021(9) -0.0035(9) -0.0027(9)

loop_
_atom_type_symbol
_atom_type_description
_atom_type_scat_dispersion_real
_atom_type_scat_dispersion_imag
_atom_type_scat_source
C C 0.0033 0.0016 'International Tables Vol C Tables 4.2.6.8 and 6.1.1.4'
H H 0.0000 0.0000 'International Tables Vol C Tables 4.2.6.8 and 6.1.1.4'
N N 0.0061 0.0033 'International Tables Vol C Tables 4.2.6.8 and 6.1.1.4'
O O 0.0106 0.0060 'International Tables Vol C Tables 4.2.6.8 and 6.1.1.4'

loop_
_geom_angle_atom_site_label_1
_geom_angle_atom_site_label_2
_geom_angle_atom_site_label_3
_geom_angle
_geom_angle_site_symmetry_1
_geom_angle_site_symmetry_3
_geom_angle_publ_flag
N2 N1 C8 108.77(16) . . ?
C2 C1 C6 120.07(19) . . ?
N1 N2 N3 107.57(15) . . ?
C3 C2 C1 120.3(2) . . ?
C9 N3 N2 110.91(15) . . ?
C9 N3 C16 130.41(16) . . ?
N2 N3 C16 117.76(14) . . ?
C2 C3 C4 120.0(2) . . ?
C5 C4 C3 120.0(2) . . ?
C4 C5 C6 120.44(19) . . ?
C5 C6 C1 119.15(18) . . ?
C5 C6 C7 118.11(18) . . ?
C1 C6 C7 122.59(18) . . ?
O1 C7 C8 119.96(18) . . ?
O1 C7 C6 120.91(18) . . ?
C8 C7 C6 119.11(17) . . ?
N1 C8 C9 109.23(17) . . ?
N1 C8 C7 121.48(17) . . ?
C9 C8 C7 129.22(18) . . ?
N3 C9 C8 103.52(16) . . ?
N3 C9 C10 123.83(17) . . ?
C8 C9 C10 132.57(18) . . ?
C11 C10 C15 119.12(18) . . ?
C11 C10 C9 119.04(17) . . ?
C15 C10 C9 121.84(18) . . ?
C12 C11 C10 120.39(19) . . ?
C13 C12 C11 120.03(19) . . ?
C12 C13 C14 120.20(19) . . ?
C13 C14 C15 120.2(2) . . ?
C14 C15 C10 120.09(19) . . ?
C21 C16 C17 123.22(18) . . ?
C21 C16 N3 118.71(17) . . ?
C17 C16 N3 117.91(17) . . ?
C18 C17 C16 117.39(18) . . ?
C18 C17 C22 121.05(18) . . ?
C16 C17 C22 121.55(18) . . ?
C17 C18 C19 121.75(19) . . ?
C20 C19 C18 118.57(18) . . ?
C20 C19 C23 121.72(19) . . ?
C18 C19 C23 119.71(19) . . ?
C19 C20 C21 122.22(18) . . ?
C16 C21 C20 116.83(18) . . ?
C16 C21 C24 121.18(17) . . ?
C20 C21 C24 121.97(18) . . ?

loop_
_geom_bond_atom_site_label_1
_geom_bond_atom_site_label_2
_geom_bond_distance
_geom_bond_site_symmetry_2
_geom_bond_publ_flag
O1 C7 1.222(2) . ?
N1 N2 1.298(2) . ?
N1 C8 1.365(3) . ?
C1 C2 1.382(3) . ?
C1 C6 1.396(3) . ?
N2 N3 1.362(2) . ?
C2 C3 1.379(3) . ?
N3 C9 1.356(2) . ?
N3 C16 1.442(2) . ?
C3 C4 1.386(3) . ?
C4 C5 1.379(3) . ?
C5 C6 1.390(3) . ?
C6 C7 1.487(3) . ?
C7 C8 1.477(3) . ?
C8 C9 1.380(3) . ?
C9 C10 1.469(3) . ?
C10 C11 1.391(3) . ?
C10 C15 1.394(3) . ?
C11 C12 1.380(3) . ?
C12 C13 1.379(3) . ?
C13 C14 1.379(3) . ?
C14 C15 1.382(3) . ?
C16 C21 1.388(3) . ?
C16 C17 1.393(3) . ?
C17 C18 1.387(3) . ?
C17 C22 1.500(3) . ?
C18 C19 1.387(3) . ?
C19 C20 1.387(3) . ?
C19 C23 1.503(3) . ?
C20 C21 1.391(3) . ?
C21 C24 1.503(3) . ?
